data_4517348
loop_
_publ_author_name
'Kordestani, Nazanin'
'Rudbari, Hadi Amiri'
'Fernandes, Alexandra R.'
'Raposo, Lu\'is R'
'Baptista, Pedro V.'
'Ferreira, Daniela'
'Bruno, Giuseppe'
'Bella, Giovanni'
'Scopelliti, Rosario'
'Braun, Jason D.'
'Herbert, David E.'
'Blacque, Olivier'

_publ_section_title
;
 Antiproliferative Activities of Diimine-Based Mixed Ligand Copper(II)
 Complexes.
;
_journal_name_full 'ACS combinatorial science'
_journal_paper_doi 10.1021/acscombsci.9b00202
_journal_year 2020
_chemical_formula_moiety 'C19 H13 Cu N3 O5'
_chemical_formula_sum 'C19 H13 Cu N3 O5'
_chemical_formula_weight 426.86
_space_group_crystal_system triclinic
_space_group_IT_number 2
_space_group_name_Hall '-P 1'
_space_group_name_H-M_alt 'P -1'
_atom_sites_solution_hydrogens geom
_atom_sites_solution_primary dual
_atom_sites_solution_secondary difmap
_audit_creation_method SHELXL-2017/1
_cell_angle_alpha 94.706(2)
_cell_angle_beta 111.477(2)
_cell_angle_gamma 95.805(2)
_cell_formula_units_Z 2
_cell_length_a 8.8193(2)
_cell_length_b 8.9176(2)
_cell_length_c 11.4613(2)
_cell_measurement_reflns_used 5388
_cell_measurement_temperature 140.00(10)
_cell_measurement_theta_max 75.9010
_cell_measurement_theta_min 4.1590
_cell_volume 827.58(3)
_computing_cell_refinement 'CrysAlisPro 1.171.39.46 (Rigaku OD, 2018)'
_computing_data_collection 'CrysAlisPro 1.171.39.46 (Rigaku OD, 2018)'
_computing_data_reduction 'CrysAlisPro 1.171.39.46 (Rigaku OD, 2018)'
_computing_molecular_graphics 'Mercury 4.1.0 (CCDC, 2019)'
_computing_publication_material 'CIFTab (Sheldrick, 2015)'
_computing_structure_refinement 'SHELXL-2017/1 (Sheldrick, 2017)'
_computing_structure_solution 'SHELXT (Sheldrick, 2015)'
_diffrn_ambient_environment N~2~
_diffrn_ambient_temperature 140.00(10)
_diffrn_detector 'CCD plate'
_diffrn_detector_area_resol_mean 5.2817
_diffrn_detector_type AtlasS2
_diffrn_measured_fraction_theta_full 1.000
_diffrn_measured_fraction_theta_max 0.989
_diffrn_measurement_details
;
List of Runs (angles in degrees, time in seconds):

  # Type    Start    End  Width  t~exp~   \w     \q     \k     \f   Frames
--------------------------------------------------------------------------
  1  \w    -91.00  -4.00   1.00    1.00    --  -40.91 125.00   0.00   87
  2  \w    -38.00  -4.00   1.00    1.00    --  -40.91 125.00 -60.00   34
  3  \w   -113.00 -25.00   1.00    1.00    --  -40.91 -57.00 -90.00   88
  4  \w   -106.00 -81.00   1.00    1.00    --  -40.91 -38.00  60.00   25
  5  \w    -60.00 -20.00   1.00    1.00    --  -40.91 -38.00  60.00   40
  6  \w   -102.00 -16.00   1.00    1.00    --  -40.91 -38.00 150.00   86
  7  \w     56.00  83.00   1.00    1.00    --   40.91-125.00-120.00   27
  8  \w     99.00 146.00   1.00    4.00    --  112.00  30.00  30.00   47
  9  \w     30.00  89.00   1.00    4.00    --  112.00 -94.00 -90.00   59
 10  \w     84.00 164.00   1.00    4.00    --  112.00  61.00-150.00   80
 11  \w     53.00  90.00   1.00    4.00    --  112.00 -94.00  60.00   37
 12  \w     62.00  89.00   1.00    4.00    --  112.00-111.00-120.00   27
 13  \w     85.00 112.00   1.00    4.00    --  112.00-111.00 -90.00   27
 14  \w     38.00  68.00   1.00    4.00    --  112.00-111.00 120.00   30
 15  \w     74.00 136.00   1.00    4.00    --  112.00 -61.00 120.00   62
 16  \w     65.00 135.00   1.00    4.00    --  112.00 -61.00 -90.00   70
 17  \w     47.00 138.00   1.00    4.00    --  112.00 -45.00  60.00   91
 18  \w     36.00  74.00   1.00    4.00    --  112.00-111.00 -30.00   38
 19  \w     82.00 112.00   1.00    4.00    --  112.00-111.00 -30.00   30
 20  \w     83.00 159.00   1.00    4.00    --  112.00 -15.00  30.00   76
 21  \w    103.00 140.00   1.00    4.00    --  112.00 111.00-120.00   37
 22  \w    153.00 178.00   1.00    4.00    --  112.00 111.00-120.00   25
 23  \w     88.00 168.00   1.00    4.00    --  112.00  45.00  60.00   80
 24  \w     78.00 103.00   1.00    4.00    --  112.00-111.00  30.00   25
 25  \w     73.00 113.00   1.00    4.00    --  112.00-111.00 120.00   40
 26  \w     68.00 113.00   1.00    4.00    --  112.00-111.00-180.00   45
 27  \w     31.00  60.00   1.00    4.00    --  112.00 -15.00  30.00   29
 28  \w    104.00 131.00   1.00    4.00    --  112.00 111.00 -90.00   27
 29  \w     55.00 139.00   1.00    4.00    --  112.00 -30.00-150.00   84
;
_diffrn_measurement_device 'four-circle diffractometer'
_diffrn_measurement_device_type 'SuperNova, Dual, Cu at home/near, AtlasS2'
_diffrn_measurement_method '\w scans'
_diffrn_radiation_monochromator mirror
_diffrn_radiation_probe x-ray
_diffrn_radiation_type 'Cu K\a'
_diffrn_radiation_wavelength 1.54184
_diffrn_reflns_av_R_equivalents 0.0120
_diffrn_reflns_av_unetI/netI 0.0164
_diffrn_reflns_Laue_measured_fraction_full 1.000
_diffrn_reflns_Laue_measured_fraction_max 0.989
_diffrn_reflns_limit_h_max 10
_diffrn_reflns_limit_h_min -11
_diffrn_reflns_limit_k_max 11
_diffrn_reflns_limit_k_min -11
_diffrn_reflns_limit_l_max 14
_diffrn_reflns_limit_l_min -13
_diffrn_reflns_number 7161
_diffrn_reflns_point_group_measured_fraction_full 1.000
_diffrn_reflns_point_group_measured_fraction_max 0.989
_diffrn_reflns_theta_full 67.684
_diffrn_reflns_theta_max 76.202
_diffrn_reflns_theta_min 4.180
_diffrn_source 'micro-focus sealed X-ray tube'
_diffrn_source_type 'SuperNova (Cu) X-ray Source'
_exptl_absorpt_coefficient_mu 2.230
_exptl_absorpt_correction_T_max 1.000
_exptl_absorpt_correction_T_min 0.515
_exptl_absorpt_correction_type gaussian
_exptl_absorpt_process_details
;
CrysAlisPro 1.171.39.46 (Rigaku Oxford Diffraction, 2018)
Numerical absorption correction based on gaussian integration over
a multifaceted crystal model.
Empirical absorption correction using spherical harmonics,
 implemented in SCALE3 ABSPACK scaling algorithm.
;
_exptl_crystal_colour 'clear intense green'
_exptl_crystal_density_diffrn 1.713
_exptl_crystal_description plate
_exptl_crystal_F_000 434
_exptl_crystal_size_max 0.216
_exptl_crystal_size_mid 0.180
_exptl_crystal_size_min 0.099
_refine_diff_density_max 0.410
_refine_diff_density_min -0.408
_refine_diff_density_rms 0.056
_refine_ls_extinction_method none
_refine_ls_goodness_of_fit_ref 1.061
_refine_ls_hydrogen_treatment constr
_refine_ls_matrix_type full
_refine_ls_number_parameters 253
_refine_ls_number_reflns 3422
_refine_ls_number_restraints 0
_refine_ls_restrained_S_all 1.061
_refine_ls_R_factor_all 0.0266
_refine_ls_R_factor_gt 0.0255
_refine_ls_shift/su_max 0.000
_refine_ls_shift/su_mean 0.000
_refine_ls_structure_factor_coef Fsqd
_refine_ls_weighting_details 'w=1/[\s^2^(Fo^2^)+(0.0336P)^2^+0.5095P] where P=(Fo^2^+2Fc^2^)/3'
_refine_ls_weighting_scheme calc
_refine_ls_wR_factor_gt 0.0678
_refine_ls_wR_factor_ref 0.0687
_reflns_Friedel_coverage 0.000
_reflns_number_gt 3281
_reflns_number_total 3422
_reflns_threshold_expression 'I > 2\s(I)'
_cod_data_source_file co9b00202_si_009.cif
_cod_data_source_block shelx
_cod_original_cell_volume 827.57(3)
_cod_database_code 4517348
_shelx_shelxl_version_number 2017/1
_shelx_space_group_comment
;
The symmetry employed for this shelxl refinement is uniquely defined
by the following loop, which should always be used as a source of
symmetry information in preference to the above space-group names.
They are only intended as comments.
;

loop_
_space_group_symop_operation_xyz
'x, y, z'
'-x, -y, -z'

loop_
_atom_site_label
_atom_site_type_symbol
_atom_site_fract_x
_atom_site_fract_y
_atom_site_fract_z
_atom_site_U_iso_or_equiv
_atom_site_adp_type
_atom_site_occupancy
_atom_site_site_symmetry_order
_atom_site_calc_flag
_atom_site_refinement_flags_posn
_atom_site_refinement_flags_adp
Cu1 Cu 0.40491(2) 0.59745(2) 0.37609(2) 0.01636(8) Uani 1 1 d . .
O2 O 0.39727(13) 0.76143(12) 0.49792(10) 0.0185(2) Uani 1 1 d . .
O1 O 0.63497(13) 0.59549(12) 0.46061(10) 0.0205(2) Uani 1 1 d . .
O3 O 0.43580(14) 0.80416(13) 0.26586(11) 0.0245(2) Uani 1 1 d . .
O5 O 0.51295(15) 0.68815(15) 0.12723(12) 0.0305(3) Uani 1 1 d . .
N2 N 0.16019(15) 0.56595(14) 0.28627(12) 0.0176(2) Uani 1 1 d . .
N1 N 0.38796(15) 0.42091(14) 0.24952(11) 0.0174(2) Uani 1 1 d . .
N3 N 0.52929(15) 0.80209(15) 0.20422(12) 0.0200(3) Uani 1 1 d . .
O4 O 0.63524(18) 0.91263(16) 0.22073(17) 0.0446(4) Uani 1 1 d . .
C6 C 0.10684(18) 0.45032(17) 0.18980(14) 0.0180(3) Uani 1 1 d . .
C11 C 0.73783(18) 0.71410(16) 0.52949(13) 0.0173(3) Uani 1 1 d . .
C5 C 0.23040(18) 0.37056(17) 0.17037(14) 0.0180(3) Uani 1 1 d . .
C1 C 0.50728(19) 0.35167(17) 0.23477(14) 0.0205(3) Uani 1 1 d . .
H1 H 0.618062 0.387174 0.289175 0.025 Uiso 1 1 calc R U
C16 C 0.68908(18) 0.84126(16) 0.58393(13) 0.0174(3) Uani 1 1 d . .
C17 C 0.52200(19) 0.85130(16) 0.56776(13) 0.0179(3) Uani 1 1 d . .
H17 H 0.503725 0.935224 0.615117 0.021 Uiso 1 1 calc R U
C15 C 0.80992(19) 0.96229(17) 0.66190(15) 0.0219(3) Uani 1 1 d . .
H15 H 0.777063 1.045369 0.699636 0.026 Uiso 1 1 calc R U
C12 C 0.90760(19) 0.71578(17) 0.55549(14) 0.0204(3) Uani 1 1 d . .
H12 H 0.943711 0.631967 0.521551 0.024 Uiso 1 1 calc R U
C7 C -0.05921(19) 0.40817(18) 0.11099(14) 0.0215(3) Uani 1 1 d . .
C19 C -0.1013(2) 0.28362(19) 0.01151(15) 0.0261(3) Uani 1 1 d . .
H19 H -0.213117 0.254638 -0.043343 0.031 Uiso 1 1 calc R U
C4 C 0.1864(2) 0.24833(18) 0.07391(14) 0.0222(3) Uani 1 1 d . .
C10 C 0.04943(19) 0.64223(18) 0.30802(15) 0.0210(3) Uani 1 1 d . .
H10 H 0.085619 0.722204 0.376306 0.025 Uiso 1 1 calc R U
C13 C 1.02148(19) 0.83667(19) 0.62911(16) 0.0241(3) Uani 1 1 d . .
H13 H 1.134475 0.835928 0.643290 0.029 Uiso 1 1 calc R U
C18 C 0.0154(2) 0.20709(19) -0.00536(15) 0.0267(3) Uani 1 1 d . .
H18 H -0.016408 0.124282 -0.071009 0.032 Uiso 1 1 calc R U
C14 C 0.9737(2) 0.96136(18) 0.68376(16) 0.0253(3) Uani 1 1 d . .
H14 H 1.053574 1.043726 0.735036 0.030 Uiso 1 1 calc R U
C8 C -0.17369(19) 0.49306(19) 0.13454(16) 0.0250(3) Uani 1 1 d . .
H8 H -0.287364 0.470679 0.082569 0.030 Uiso 1 1 calc R U
C2 C 0.4750(2) 0.22793(19) 0.14154(16) 0.0258(3) Uani 1 1 d . .
H2 H 0.562868 0.179846 0.133937 0.031 Uiso 1 1 calc R U
C3 C 0.3156(2) 0.17639(19) 0.06112(15) 0.0268(3) Uani 1 1 d . .
H3 H 0.292667 0.092837 -0.002674 0.032 Uiso 1 1 calc R U
C9 C -0.1189(2) 0.6088(2) 0.23369(16) 0.0259(3) Uani 1 1 d . .
H9 H -0.194977 0.665688 0.251639 0.031 Uiso 1 1 calc R U

loop_
_atom_site_aniso_label
_atom_site_aniso_U_11
_atom_site_aniso_U_22
_atom_site_aniso_U_33
_atom_site_aniso_U_23
_atom_site_aniso_U_13
_atom_site_aniso_U_12
Cu1 0.01263(12) 0.01686(12) 0.01669(12) -0.00204(8) 0.00339(8) 0.00075(8)
O2 0.0160(5) 0.0201(5) 0.0178(5) -0.0009(4) 0.0054(4) 0.0015(4)
O1 0.0154(5) 0.0180(5) 0.0235(5) -0.0042(4) 0.0038(4) 0.0010(4)
O3 0.0262(6) 0.0252(6) 0.0279(6) 0.0039(4) 0.0164(5) 0.0057(4)
O5 0.0289(6) 0.0346(6) 0.0281(6) -0.0049(5) 0.0130(5) 0.0048(5)
N2 0.0156(6) 0.0186(6) 0.0170(6) 0.0027(5) 0.0048(5) 0.0002(4)
N1 0.0175(6) 0.0182(6) 0.0157(6) 0.0017(4) 0.0061(5) 0.0004(5)
N3 0.0142(6) 0.0229(6) 0.0216(6) 0.0044(5) 0.0048(5) 0.0034(5)
O4 0.0330(7) 0.0326(7) 0.0708(10) -0.0017(7) 0.0278(7) -0.0090(6)
C6 0.0173(7) 0.0188(7) 0.0159(6) 0.0034(5) 0.0047(5) -0.0013(5)
C11 0.0166(7) 0.0183(7) 0.0157(6) 0.0027(5) 0.0048(5) 0.0013(5)
C5 0.0195(7) 0.0181(6) 0.0148(6) 0.0032(5) 0.0051(5) -0.0005(5)
C1 0.0208(7) 0.0217(7) 0.0205(7) 0.0025(6) 0.0096(6) 0.0026(6)
C16 0.0179(7) 0.0171(7) 0.0155(6) 0.0016(5) 0.0050(5) 0.0004(5)
C17 0.0208(7) 0.0168(7) 0.0157(6) 0.0018(5) 0.0064(5) 0.0031(5)
C15 0.0218(7) 0.0186(7) 0.0223(7) -0.0011(6) 0.0064(6) 0.0001(6)
C12 0.0181(7) 0.0221(7) 0.0213(7) 0.0015(6) 0.0080(6) 0.0030(6)
C7 0.0182(7) 0.0241(7) 0.0184(7) 0.0057(6) 0.0033(6) -0.0020(6)
C19 0.0219(8) 0.0283(8) 0.0189(7) 0.0018(6) -0.0002(6) -0.0061(6)
C4 0.0273(8) 0.0208(7) 0.0165(7) 0.0017(6) 0.0069(6) -0.0004(6)
C10 0.0183(7) 0.0226(7) 0.0222(7) 0.0030(6) 0.0079(6) 0.0022(6)
C13 0.0161(7) 0.0277(8) 0.0263(8) 0.0028(6) 0.0066(6) -0.0002(6)
C18 0.0318(9) 0.0242(8) 0.0168(7) -0.0019(6) 0.0038(6) -0.0048(6)
C14 0.0200(7) 0.0226(7) 0.0266(8) -0.0027(6) 0.0042(6) -0.0047(6)
C8 0.0145(7) 0.0315(8) 0.0249(8) 0.0074(6) 0.0032(6) -0.0012(6)
C2 0.0312(8) 0.0249(8) 0.0261(8) 0.0021(6) 0.0157(7) 0.0069(6)
C3 0.0371(9) 0.0224(7) 0.0206(7) -0.0024(6) 0.0122(7) 0.0026(6)
C9 0.0183(7) 0.0307(8) 0.0302(8) 0.0061(7) 0.0100(6) 0.0044(6)

loop_
_atom_type_symbol
_atom_type_description
_atom_type_scat_dispersion_real
_atom_type_scat_dispersion_imag
_atom_type_scat_source
C C 0.0181 0.0091 'International Tables Vol C Tables 4.2.6.8 and 6.1.1.4'
H H 0.0000 0.0000 'International Tables Vol C Tables 4.2.6.8 and 6.1.1.4'
Cu Cu -1.9646 0.5888 'International Tables Vol C Tables 4.2.6.8 and 6.1.1.4'
N N 0.0311 0.0180 'International Tables Vol C Tables 4.2.6.8 and 6.1.1.4'
O O 0.0492 0.0322 'International Tables Vol C Tables 4.2.6.8 and 6.1.1.4'

loop_
_exptl_crystal_face_index_h
_exptl_crystal_face_index_k
_exptl_crystal_face_index_l
_exptl_crystal_face_perp_dist
6 0 -3 0.0990
1 -3 -6 0.0644
-2 5 -3 0.0658
-2 -3 6 0.0342
1 -2 6 0.0570
4 -3 3 0.0773
-3 3 -4 0.0867
-4 1 7 0.0771
3 2 4 0.1081
-3 -2 -4 0.0885
2 4 1 0.1085
-3 -4 -1 0.0760
6 0 -4 0.0967
2 5 -2 0.0808
5 1 -5 0.0866
-3 -5 3 0.0605
-5 3 4 0.1041
0 5 -3 0.0604
-4 4 3 0.0960
-1 -3 6 0.0353
4 -4 2 0.0778
-1 -5 -1 0.0607
4 -4 -5 0.0749
1 2 -7 0.0612
1 -5 4 0.0533
1 5 -4 0.0580

loop_
_geom_angle_atom_site_label_1
_geom_angle_atom_site_label_2
_geom_angle_atom_site_label_3
_geom_angle
O1 Cu1 O2 93.65(4)
O1 Cu1 N2 171.49(5)
O2 Cu1 N2 92.22(5)
O1 Cu1 N1 91.57(5)
O2 Cu1 N1 173.80(5)
N2 Cu1 N1 82.24(5)
O1 Cu1 O3 94.93(4)
O2 Cu1 O3 81.88(4)
N2 Cu1 O3 91.99(5)
N1 Cu1 O3 101.01(4)
C17 O2 Cu1 122.77(10)
C11 O1 Cu1 123.67(10)
N3 O3 Cu1 119.71(9)
C10 N2 C6 118.38(13)
C10 N2 Cu1 129.05(11)
C6 N2 Cu1 112.57(10)
C1 N1 C5 118.51(13)
C1 N1 Cu1 128.91(11)
C5 N1 Cu1 112.57(10)
O4 N3 O5 120.85(14)
O4 N3 O3 119.79(14)
O5 N3 O3 119.36(13)
N2 C6 C7 123.34(14)
N2 C6 C5 116.47(13)
C7 C6 C5 120.19(14)
O1 C11 C12 118.76(13)
O1 C11 C16 123.61(13)
C12 C11 C16 117.61(13)
N1 C5 C4 123.45(14)
N1 C5 C6 116.14(13)
C4 C5 C6 120.41(14)
N1 C1 C2 122.06(15)
C15 C16 C11 119.82(14)
C15 C16 C17 117.11(13)
C11 C16 C17 123.03(13)
O2 C17 C16 126.97(13)
C14 C15 C16 121.08(15)
C13 C12 C11 121.17(14)
C6 C7 C8 117.07(15)
C6 C7 C19 118.43(15)
C8 C7 C19 124.49(15)
C18 C19 C7 121.23(15)
C5 C4 C3 116.75(15)
C5 C4 C18 118.32(15)
C3 C4 C18 124.92(15)
N2 C10 C9 122.24(15)
C12 C13 C14 121.25(15)
C19 C18 C4 121.40(15)
C15 C14 C13 119.06(14)
C9 C8 C7 119.25(15)
C3 C2 C1 119.67(15)
C2 C3 C4 119.55(15)
C8 C9 C10 119.70(15)

loop_
_geom_bond_atom_site_label_1
_geom_bond_atom_site_label_2
_geom_bond_distance
Cu1 O1 1.9042(11)
Cu1 O2 1.9611(10)
Cu1 N2 1.9999(13)
Cu1 N1 2.0061(12)
Cu1 O3 2.3666(12)
O2 C17 1.2509(19)
O1 C11 1.3075(18)
O3 N3 1.2676(17)
O5 N3 1.2498(18)
N2 C10 1.328(2)
N2 C6 1.357(2)
N1 C1 1.327(2)
N1 C5 1.3562(19)
N3 O4 1.2386(19)
C6 C7 1.402(2)
C6 C5 1.432(2)
C11 C12 1.414(2)
C11 C16 1.428(2)
C5 C4 1.401(2)
C1 C2 1.400(2)
C16 C15 1.418(2)
C16 C17 1.429(2)
C15 C14 1.374(2)
C12 C13 1.376(2)
C7 C8 1.409(2)
C7 C19 1.439(2)
C19 C18 1.352(3)
C4 C3 1.409(2)
C4 C18 1.437(2)
C10 C9 1.401(2)
C13 C14 1.407(2)
C8 C9 1.376(2)
C2 C3 1.374(3)
